data_4105522
loop_
_publ_author_name
'Jessica Ettedgui'
'Yael Diskin-Posner'
'Lev Weiner'
'Ronny Neumann'

_publ_section_title
;
 Photoreduction of Carbon Dioxide to Carbon Monoxide with Hydrogen
 Catalyzed by a Rhenium(I) Phenanthroline-Polyoxometalate Hybrid Complex
;
_journal_name_full 'Journal of the American Chemical Society'
_journal_page_first 188
_journal_page_last 190
_journal_paper_doi 10.1021/ja1078199
_journal_volume 133
_journal_year 2011
_chemical_formula_moiety 'C27 H26 N4 Na O48 P Re W12, 3(C2 H3 N), 3.5(H2 O)'
_chemical_formula_sum 'C33 H43.5 N7 Na O51.5 P Re W12'
_chemical_formula_weight 3808.61
_chemical_name_systematic
; 
 ? 
;
_space_group_IT_number 2
_symmetry_cell_setting triclinic
_symmetry_space_group_name_Hall '-P 1'
_symmetry_space_group_name_H-M 'P -1'
_atom_sites_solution_hydrogens geom
_atom_sites_solution_primary direct
_atom_sites_solution_secondary difmap
_audit_creation_method SHELXL-97
_cell_angle_alpha 92.9650(10)
_cell_angle_beta 97.4110(10)
_cell_angle_gamma 106.9480(10)
_cell_formula_units_Z 2
_cell_length_a 12.3808(3)
_cell_length_b 12.7008(3)
_cell_length_c 23.8421(5)
_cell_measurement_reflns_used 51494
_cell_measurement_temperature 120(2)
_cell_measurement_theta_max 28.4335
_cell_measurement_theta_min 2.595
_cell_volume 3540.49(14)
_computing_cell_refinement 'APEX 2'
_computing_data_collection 'APEX 2'
_computing_data_reduction 'APEX 2'
_computing_structure_refinement 'SHELXL-97 (Sheldrick, 1997)'
_computing_structure_solution 'SHELXS-97 (Sheldrick, 1990)'
_diffrn_ambient_temperature 120(2)
_diffrn_measured_fraction_theta_full 0.988
_diffrn_measured_fraction_theta_max 0.988
_diffrn_measurement_device_type 'Bruker APEX-II Kappa CCD'
_diffrn_measurement_method 'Omega and phi scans'
_diffrn_radiation_monochromator graphite
_diffrn_radiation_source 'fine-focus sealed tube'
_diffrn_radiation_type MoK\a
_diffrn_radiation_wavelength 0.71073
_diffrn_reflns_av_R_equivalents 0.0432
_diffrn_reflns_av_sigmaI/netI 0.0506
_diffrn_reflns_limit_h_max 15
_diffrn_reflns_limit_h_min -16
_diffrn_reflns_limit_k_max 16
_diffrn_reflns_limit_k_min -14
_diffrn_reflns_limit_l_max 31
_diffrn_reflns_limit_l_min -31
_diffrn_reflns_number 51391
_diffrn_reflns_theta_full 28.49
_diffrn_reflns_theta_max 28.49
_diffrn_reflns_theta_min 1.82
_exptl_absorpt_coefficient_mu 21.242
_exptl_absorpt_correction_T_max 0.4165
_exptl_absorpt_correction_T_min 0.2252
_exptl_absorpt_correction_type numerical
_exptl_absorpt_process_details 'Bruker APEX-2'
_exptl_crystal_colour colorless
_exptl_crystal_density_diffrn 3.573
_exptl_crystal_description prism
_exptl_crystal_F_000 3383
_exptl_crystal_size_max 0.10
_exptl_crystal_size_mid 0.05
_exptl_crystal_size_min 0.05
_refine_diff_density_max 3.083
_refine_diff_density_min -2.204
_refine_diff_density_rms 0.334
_refine_ls_extinction_method none
_refine_ls_goodness_of_fit_ref 1.054
_refine_ls_hydrogen_treatment constr
_refine_ls_matrix_type full
_refine_ls_number_parameters 932
_refine_ls_number_reflns 17690
_refine_ls_number_restraints 18
_refine_ls_restrained_S_all 1.054
_refine_ls_R_factor_all 0.0602
_refine_ls_R_factor_gt 0.0395
_refine_ls_shift/su_max 0.041
_refine_ls_shift/su_mean 0.001
_refine_ls_structure_factor_coef Fsqd
_refine_ls_weighting_details 'calc w=1/[\s^2^(Fo^2^)+(0.0260P)^2^+57.5597P] where P=(Fo^2^+2Fc^2^)/3'
_refine_ls_weighting_scheme calc
_refine_ls_wR_factor_gt 0.0806
_refine_ls_wR_factor_ref 0.0880
_reflns_number_gt 13696
_reflns_number_total 17690
_reflns_threshold_expression >2sigma(I)
_cod_data_source_file ja1078199_si_002.cif
_cod_data_source_block n304
_cod_depositor_comments
;

2023-09-06
Z value and formula fixed to values more according to usual
chemical conventions.                 miguel
;
_cod_original_formula_sum 'C66 H87 N14 Na2 O103 P2 Re2 W24'
_cod_original_formula_weight 7617.22
_cod_original_formula_moiety '2(C27 H26 N4 Na O48 P Re W12), 6(C2 H3 N), 7(H2 O)'
_cod_original_formula_units_Z 1
_cod_original_sg_symbol_Hall -P1
_cod_database_code 4105522

loop_
_symmetry_equiv_pos_as_xyz
'x, y, z'
'-x, -y, -z'

loop_
_atom_site_label
_atom_site_type_symbol
_atom_site_fract_x
_atom_site_fract_y
_atom_site_fract_z
_atom_site_U_iso_or_equiv
_atom_site_adp_type
_atom_site_occupancy
_atom_site_symmetry_multiplicity
_atom_site_calc_flag
_atom_site_refinement_flags
_atom_site_disorder_assembly
_atom_site_disorder_group
W1 W 0.89532(3) 0.06628(3) 0.197594(17) 0.01359(8) Uani 1 1 d . . .
W2 W 0.83750(3) 0.27603(3) 0.126330(17) 0.01450(8) Uani 1 1 d . . .
W3 W 0.58965(3) -0.09395(3) 0.164697(17) 0.01345(8) Uani 1 1 d . . .
W4 W 0.73488(3) -0.04104(3) 0.313137(17) 0.01456(8) Uani 1 1 d . . .
W5 W 0.62056(4) 0.39855(3) 0.167598(17) 0.01504(8) Uani 1 1 d . . .
W6 W 0.75528(3) 0.44756(3) 0.305532(17) 0.01480(8) Uani 1 1 d . . .
W7 W 0.97496(3) 0.32951(3) 0.263526(17) 0.01444(8) Uani 1 1 d . . .
W8 W 0.47268(3) 0.30060(3) 0.275414(17) 0.01504(8) Uani 1 1 d . . .
W9 W 0.38712(3) 0.01814(3) 0.203485(17) 0.01343(8) Uani 1 1 d . . .
W10 W 0.81841(4) 0.22070(3) 0.380068(16) 0.01606(9) Uani 1 1 d . . .
W11 W 0.53418(3) 0.07366(3) 0.351455(16) 0.01425(8) Uani 1 1 d . . .
W12 W 0.53261(3) 0.11682(3) 0.095033(16) 0.01429(8) Uani 1 1 d . . .
P1 P 0.6798(2) 0.17591(19) 0.23697(10) 0.0082(4) Uani 1 1 d . . .
O41 O 0.9595(6) 0.3540(6) 0.1857(3) 0.0175(15) Uani 1 1 d . . .
O42 O 1.0033(6) 0.1927(6) 0.2402(3) 0.0185(15) Uani 1 1 d . . .
O43 O 0.9814(6) -0.0112(6) 0.1824(3) 0.0208(16) Uani 1 1 d . . .
O44 O 0.7471(6) -0.0234(6) 0.1623(3) 0.0171(15) Uani 1 1 d . . .
O45 O 0.7959(6) 0.2006(5) 0.2154(3) 0.0137(14) Uani 1 1 d . . .
O46 O 0.8504(6) 0.0134(5) 0.2667(3) 0.0160(14) Uani 1 1 d . . .
O47 O 0.8905(7) 0.3268(6) 0.0681(3) 0.0235(17) Uani 1 1 d . . .
O48 O 0.6943(6) 0.1748(6) 0.0957(3) 0.0187(15) Uani 1 1 d . . .
O49 O 0.5695(6) -0.2244(5) 0.1371(3) 0.0195(16) Uani 1 1 d . . .
O50 O 0.4399(6) -0.1022(5) 0.1811(3) 0.0167(14) Uani 1 1 d . . .
O51 O 0.5541(6) -0.0272(6) 0.0980(3) 0.0194(15) Uani 1 1 d . . .
O52 O 0.6361(6) -0.0980(6) 0.2436(3) 0.0176(15) Uani 1 1 d . . .
O53 O 0.5875(6) 0.0928(5) 0.1947(3) 0.0149(14) Uani 1 1 d . . .
O54 O 0.6061(6) -0.0414(6) 0.3490(3) 0.0194(15) Uani 1 1 d . . .
O55 O 0.7660(6) -0.1527(6) 0.3373(3) 0.0205(16) Uani 1 1 d . . .
O56 O 0.6881(6) 0.1271(5) 0.2943(3) 0.0155(14) Uani 1 1 d . . .
O57 O 0.5955(6) 0.4923(6) 0.1236(3) 0.0235(16) Uani 1 1 d . . .
O58 O 0.7118(6) 0.4927(6) 0.2319(3) 0.0180(15) Uani 1 1 d . . .
O59 O 0.5426(6) 0.2604(6) 0.1251(3) 0.0207(16) Uani 1 1 d . . .
O60 O 0.4941(6) 0.3762(6) 0.2093(3) 0.0205(16) Uani 1 1 d . . .
O61 O 0.6482(6) 0.2824(5) 0.2433(3) 0.0171(15) Uani 1 1 d . . .
O62 O 0.8126(7) 0.5721(6) 0.3437(3) 0.0241(17) Uani 1 1 d . . .
O63 O 0.5986(6) 0.4174(6) 0.3151(3) 0.0202(16) Uani 1 1 d . . .
O64 O 0.7724(6) 0.3469(6) 0.3579(3) 0.0179(15) Uani 1 1 d . . .
O65 O 0.8830(6) 0.4219(6) 0.2759(3) 0.0195(15) Uani 1 1 d . . .
O66 O 1.1086(6) 0.4134(6) 0.2873(3) 0.0232(17) Uani 1 1 d . . .
O67 O 0.9264(6) 0.2630(6) 0.3296(3) 0.0178(15) Uani 1 1 d . . .
O68 O 0.3589(6) 0.3325(6) 0.2960(3) 0.0218(16) Uani 1 1 d . . .
O69 O 0.5058(6) 0.2057(6) 0.3289(3) 0.0198(15) Uani 1 1 d . . .
O70 O 0.4017(6) 0.1672(6) 0.2262(3) 0.0170(15) Uani 1 1 d . . .
O71 O 0.2437(6) -0.0446(6) 0.1981(3) 0.0207(16) Uani 1 1 d . . .
O72 O 0.4418(6) 0.0084(5) 0.2795(3) 0.0145(14) Uani 1 1 d . . .
O73 O 0.3977(6) 0.0591(6) 0.1276(3) 0.0185(15) Uani 1 1 d . . .
O74 O 0.8994(7) 0.2661(7) 0.4446(3) 0.0276(18) Uani 1 1 d . . .
O75 O 0.6685(6) 0.1605(6) 0.4007(3) 0.0183(15) Uani 1 1 d . . .
O76 O 0.4432(7) 0.0326(6) 0.3985(3) 0.0242(17) Uani 1 1 d . . .
O77 O 0.7551(6) 0.3733(6) 0.1469(3) 0.0184(15) Uani 1 1 d . . .
O78 O 0.4798(6) 0.1137(6) 0.0263(3) 0.0225(16) Uani 1 1 d . . .
O79 O 0.8988(6) 0.1533(5) 0.1342(3) 0.0170(15) Uani 1 1 d . . .
O80 O 0.8229(6) 0.0727(6) 0.3713(3) 0.0183(15) Uani 1 1 d . . .
Re1 Re 0.51875(4) 0.69046(4) 0.441605(18) 0.02058(9) Uani 1 1 d . . .
N1 N 0.4880(7) 0.6868(7) 0.3506(4) 0.0177(18) Uani 1 1 d . . .
N2 N 0.3858(7) 0.7698(7) 0.4250(4) 0.0194(18) Uani 1 1 d . . .
C1 C 0.5439(9) 0.6492(8) 0.3121(4) 0.016(2) Uani 1 1 d . . .
H1 H 0.6111 0.6311 0.3260 0.019 Uiso 1 1 calc R . .
C2 C 0.5089(9) 0.6360(8) 0.2546(4) 0.0195(15) Uani 1 1 d . . .
H2 H 0.5511 0.6092 0.2298 0.023 Uiso 1 1 calc R . .
C3 C 0.4124(9) 0.6618(8) 0.2330(5) 0.0195(15) Uani 1 1 d . . .
H3 H 0.3871 0.6525 0.1932 0.023 Uiso 1 1 calc R . .
C4 C 0.3512(9) 0.7022(8) 0.2704(4) 0.0140(14) Uani 1 1 d . . .
C5 C 0.3934(9) 0.7138(8) 0.3282(4) 0.0140(14) Uani 1 1 d . . .
C6 C 0.3402(9) 0.7611(8) 0.3687(4) 0.019(2) Uani 1 1 d . . .
C7 C 0.2424(9) 0.7932(8) 0.3513(4) 0.019(2) Uani 1 1 d . . .
C8 C 0.1939(10) 0.8400(9) 0.3913(5) 0.025(2) Uani 1 1 d . . .
H8 H 0.1293 0.8645 0.3805 0.030 Uiso 1 1 calc R . .
C9 C 0.2434(10) 0.8499(10) 0.4480(5) 0.027(3) Uani 1 1 d . . .
H9 H 0.2125 0.8815 0.4766 0.033 Uiso 1 1 calc R . .
C10 C 0.3374(11) 0.8137(9) 0.4626(5) 0.028(3) Uani 1 1 d . . .
H10 H 0.3689 0.8205 0.5016 0.034 Uiso 1 1 calc R . .
C11 C 0.1972(9) 0.7722(8) 0.2911(5) 0.019(2) Uani 1 1 d . . .
C12 C 0.2487(9) 0.7286(8) 0.2531(4) 0.018(2) Uani 1 1 d . . .
O13 O 0.2036(6) 0.7099(6) 0.1959(3) 0.0185(15) Uani 1 1 d . . .
C14 C 0.1346(10) 0.5975(9) 0.1802(5) 0.0263(18) Uani 1 1 d . . .
H14A H 0.0608 0.5839 0.1947 0.032 Uiso 1 1 calc R . .
H14B H 0.1742 0.5462 0.1966 0.032 Uiso 1 1 calc R . .
C15 C 0.1150(10) 0.5793(9) 0.1171(5) 0.0263(18) Uani 1 1 d . . .
H15A H 0.1885 0.5884 0.1029 0.032 Uiso 1 1 calc R . .
H15B H 0.0646 0.5033 0.1046 0.032 Uiso 1 1 calc R . .
O16 O 0.0630(7) 0.6576(6) 0.0950(3) 0.0260(17) Uani 1 1 d . . .
C17 C -0.0165(10) 0.6144(9) 0.0446(5) 0.024(2) Uani 1 1 d . . .
H17A H -0.0751 0.5461 0.0512 0.029 Uiso 1 1 calc R . .
H17B H 0.0230 0.5969 0.0134 0.029 Uiso 1 1 calc R . .
C18 C -0.0710(10) 0.7028(9) 0.0295(5) 0.026(3) Uani 1 1 d . . .
H18A H -0.0165 0.7613 0.0125 0.031 Uiso 1 1 calc R . .
H18B H -0.1393 0.6703 0.0006 0.031 Uiso 1 1 calc R . .
O19 O -0.1035(7) 0.7514(7) 0.0767(3) 0.0270(18) Uani 1 1 d . . .
C20 C -0.1992(9) 0.6786(9) 0.0971(5) 0.0242(17) Uani 1 1 d . . .
H20A H -0.1916 0.6031 0.0975 0.029 Uiso 1 1 calc R . .
H20B H -0.2711 0.6749 0.0723 0.029 Uiso 1 1 calc R . .
C21 C -0.1999(9) 0.7248(9) 0.1562(5) 0.0242(17) Uani 1 1 d . . .
H21A H -0.2020 0.8021 0.1559 0.029 Uiso 1 1 calc R . .
H21B H -0.2686 0.6808 0.1710 0.029 Uiso 1 1 calc R . .
O22 O -0.0985(6) 0.7210(6) 0.1920(3) 0.0220(16) Uani 1 1 d . . .
C23 C -0.1012(9) 0.7492(9) 0.2498(5) 0.021(2) Uani 1 1 d . . .
H23A H -0.1747 0.7061 0.2606 0.025 Uiso 1 1 calc R . .
H23B H -0.0941 0.8288 0.2561 0.025 Uiso 1 1 calc R . .
C24 C -0.0061(9) 0.7251(9) 0.2846(5) 0.022(2) Uani 1 1 d . . .
H24A H -0.0119 0.7357 0.3255 0.026 Uiso 1 1 calc R . .
H24B H -0.0082 0.6475 0.2755 0.026 Uiso 1 1 calc R . .
O25 O 0.1001(6) 0.8007(6) 0.2722(3) 0.0203(16) Uani 1 1 d . . .
C26 C 0.5250(11) 0.6897(10) 0.5216(4) 0.027(3) Uani 1 1 d . . .
O27 O 0.5290(10) 0.6860(8) 0.5707(4) 0.050(3) Uani 1 1 d . . .
C28 C 0.6267(11) 0.6097(9) 0.4471(5) 0.030(3) Uani 1 1 d . . .
O29 O 0.6926(9) 0.5601(8) 0.4492(4) 0.045(2) Uani 1 1 d . . .
C30 C 0.6422(11) 0.8276(10) 0.4554(5) 0.029(3) Uani 1 1 d . . .
O31 O 0.7159(8) 0.9061(7) 0.4660(4) 0.041(2) Uani 1 1 d . . .
N32 N 0.3784(9) 0.5431(8) 0.4251(4) 0.024(2) Uani 1 1 d . . .
C33 C 0.3073(10) 0.4640(10) 0.4164(5) 0.030(3) Uani 1 1 d . . .
C34 C 0.2131(13) 0.3589(12) 0.4068(6) 0.049(4) Uani 1 1 d . . .
H34A H 0.2161 0.3173 0.4402 0.074 Uiso 1 1 calc R . .
H34B H 0.2210 0.3150 0.3734 0.074 Uiso 1 1 calc R . .
H34C H 0.1398 0.3747 0.4005 0.074 Uiso 1 1 calc R . .
Na1 Na 0.0646(3) 0.8313(3) 0.15056(18) 0.0209(9) Uani 1 1 d . . .
O35 O 0.9889(7) 0.0880(7) 0.4912(4) 0.035(2) Uani 1 1 d . . .
H35 H 1.0191 0.0896 0.4587 0.042 Uiso 1 1 d R . .
O36 O 1.0969(9) 0.2302(7) 0.5766(4) 0.050(3) Uani 1 1 d . . .
H36 H 1.1385 0.2060 0.6034 0.060 Uiso 1 1 d R . .
N37 N 0.1216(10) 0.9538(10) 0.0699(5) 0.044(3) Uani 1 1 d . . .
C38 C 0.1542(11) 0.9948(11) 0.0318(6) 0.035(3) Uani 1 1 d . . .
C39 C 0.1971(12) 1.0439(11) -0.0182(6) 0.037(3) Uani 1 1 d . . .
H39A H 0.2727 1.0978 -0.0067 0.055 Uiso 1 1 calc R . .
H39B H 0.1445 1.0811 -0.0362 0.055 Uiso 1 1 calc R . .
H39C H 0.2029 0.9858 -0.0453 0.055 Uiso 1 1 calc R . .
N81 N 0.0800(11) 0.0928(12) 0.3924(5) 0.053(3) Uani 1 1 d D . .
C82 C 0.1255(12) 0.0850(10) 0.3533(5) 0.036(3) Uani 1 1 d D . .
C83 C 0.1821(10) 0.0752(10) 0.3059(5) 0.032(3) Uani 1 1 d D . .
H83A H 0.1865 0.1391 0.2840 0.047 Uiso 1 1 calc R . .
H83B H 0.1394 0.0072 0.2818 0.047 Uiso 1 1 calc R . .
H83C H 0.2594 0.0726 0.3194 0.047 Uiso 1 1 calc R . .
N84 N 0.3147(14) 0.321(3) 0.0796(8) 0.086(9) Uani 0.78(4) 1 d PD A 1
C85 C 0.2621(18) 0.294(3) 0.1161(10) 0.086(9) Uani 0.78(4) 1 d PD A 1
C86 C 0.194(3) 0.242(3) 0.1563(14) 0.070(11) Uani 0.78(4) 1 d PD A 1
H86A H 0.1138 0.2350 0.1431 0.106 Uiso 0.78(4) 1 calc PR A 1
H86B H 0.2189 0.2862 0.1930 0.106 Uiso 0.78(4) 1 calc PR A 1
H86C H 0.2024 0.1680 0.1604 0.106 Uiso 0.78(4) 1 calc PR A 1
N84A N 0.318(6) 0.419(6) 0.098(3) 0.065(18) Uiso 0.22(4) 1 d PD A 2
C85A C 0.268(7) 0.360(6) 0.129(3) 0.065(18) Uiso 0.22(4) 1 d PD A 2
C86A C 0.199(9) 0.262(6) 0.148(4) 0.03(2) Uiso 0.22(4) 1 d PD A 2
H86D H 0.1182 0.2571 0.1375 0.045 Uiso 0.22(4) 1 calc PR A 2
H86E H 0.2171 0.2655 0.1894 0.045 Uiso 0.22(4) 1 calc PR A 2
H86F H 0.2137 0.1975 0.1304 0.045 Uiso 0.22(4) 1 calc PR A 2
N87 N 0.3545(19) 0.6225(16) 0.0100(7) 0.107(6) Uani 1 1 d D . .
C88 C 0.327(2) 0.6995(18) 0.0271(8) 0.098(8) Uani 1 1 d D . .
C89 C 0.3015(12) 0.7946(10) 0.0463(5) 0.107(6) Uani 1 1 d D . .
H89A H 0.2784 0.7858 0.0840 0.160 Uiso 1 1 calc R . .
H89B H 0.2390 0.8051 0.0197 0.160 Uiso 1 1 calc R . .
H89C H 0.3691 0.8593 0.0486 0.160 Uiso 1 1 calc R . .
O90 O 0.0686(11) 0.5394(9) 0.3935(5) 0.050(5) Uiso 0.50 1 d PR . .
O91 O -0.0806(11) 0.5275(9) 0.4759(5) 0.051(5) Uiso 0.50 1 d PR . .
O92 O 0.5375(13) 0.5462(9) -0.0070(8) 0.066(7) Uiso 0.50 1 d PR . .

loop_
_atom_site_aniso_label
_atom_site_aniso_U_11
_atom_site_aniso_U_22
_atom_site_aniso_U_33
_atom_site_aniso_U_23
_atom_site_aniso_U_13
_atom_site_aniso_U_12
W1 0.01254(18) 0.01214(18) 0.01691(19) 0.00163(14) 0.00429(14) 0.00404(15)
W2 0.01572(19) 0.01339(19) 0.01399(19) 0.00365(14) 0.00579(15) 0.00187(15)
W3 0.01371(19) 0.00952(18) 0.01657(19) -0.00128(14) 0.00352(15) 0.00253(15)
W4 0.0169(2) 0.01094(18) 0.01624(19) 0.00436(14) 0.00326(15) 0.00393(15)
W5 0.0193(2) 0.01087(18) 0.01618(19) 0.00383(14) 0.00399(15) 0.00548(16)
W6 0.0189(2) 0.00835(18) 0.01606(19) -0.00060(14) 0.00549(15) 0.00150(15)
W7 0.01179(18) 0.01149(18) 0.01786(19) 0.00163(14) 0.00219(15) 0.00012(15)
W8 0.01589(19) 0.01144(18) 0.0191(2) 0.00015(15) 0.00619(15) 0.00491(15)
W9 0.01092(18) 0.01103(18) 0.01753(19) 0.00059(14) 0.00340(14) 0.00163(15)
W10 0.0191(2) 0.01448(19) 0.01177(18) 0.00156(14) 0.00043(15) 0.00135(16)
W11 0.0176(2) 0.01200(18) 0.01300(18) 0.00225(14) 0.00633(15) 0.00238(15)
W12 0.01521(19) 0.01536(19) 0.01150(18) 0.00106(14) 0.00152(14) 0.00361(15)
P1 0.0068(10) 0.0081(10) 0.0086(10) 0.0011(8) 0.0004(8) 0.0011(8)
O41 0.016(4) 0.017(4) 0.019(4) 0.004(3) 0.005(3) 0.003(3)
O42 0.021(4) 0.013(3) 0.023(4) 0.001(3) 0.004(3) 0.007(3)
O43 0.013(3) 0.022(4) 0.031(4) 0.003(3) 0.005(3) 0.008(3)
O44 0.011(3) 0.022(4) 0.017(4) 0.006(3) 0.000(3) 0.004(3)
O45 0.012(3) 0.011(3) 0.018(3) 0.002(3) 0.001(3) 0.004(3)
O46 0.012(3) 0.014(3) 0.017(4) 0.000(3) 0.001(3) -0.002(3)
O47 0.033(4) 0.014(4) 0.028(4) 0.004(3) 0.014(3) 0.009(3)
O48 0.019(4) 0.019(4) 0.016(4) -0.001(3) 0.002(3) 0.003(3)
O49 0.022(4) 0.007(3) 0.027(4) -0.005(3) 0.011(3) -0.001(3)
O50 0.021(4) 0.010(3) 0.021(4) 0.000(3) 0.002(3) 0.009(3)
O51 0.013(3) 0.014(3) 0.031(4) 0.004(3) 0.008(3) 0.001(3)
O52 0.016(4) 0.019(4) 0.015(3) -0.002(3) 0.006(3) 0.001(3)
O53 0.017(3) 0.011(3) 0.015(3) -0.001(3) 0.002(3) 0.002(3)
O54 0.018(4) 0.015(4) 0.025(4) 0.006(3) 0.005(3) 0.003(3)
O55 0.024(4) 0.017(4) 0.024(4) 0.006(3) 0.004(3) 0.013(3)
O56 0.017(4) 0.010(3) 0.018(4) 0.005(3) 0.004(3) 0.000(3)
O57 0.024(4) 0.024(4) 0.024(4) 0.010(3) 0.005(3) 0.008(3)
O58 0.023(4) 0.014(3) 0.014(3) 0.001(3) 0.010(3) -0.002(3)
O59 0.021(4) 0.024(4) 0.021(4) 0.000(3) 0.006(3) 0.012(3)
O60 0.022(4) 0.017(4) 0.022(4) 0.000(3) 0.002(3) 0.006(3)
O61 0.020(4) 0.006(3) 0.020(4) -0.005(3) 0.003(3) -0.001(3)
O62 0.032(4) 0.012(4) 0.020(4) -0.006(3) 0.009(3) -0.007(3)
O63 0.026(4) 0.014(4) 0.018(4) -0.001(3) 0.003(3) 0.004(3)
O64 0.020(4) 0.019(4) 0.016(4) 0.004(3) 0.005(3) 0.007(3)
O65 0.024(4) 0.015(4) 0.021(4) 0.006(3) 0.011(3) 0.004(3)
O66 0.016(4) 0.016(4) 0.033(4) 0.001(3) 0.004(3) -0.003(3)
O67 0.022(4) 0.014(3) 0.016(3) 0.002(3) 0.000(3) 0.004(3)
O68 0.022(4) 0.019(4) 0.028(4) 0.002(3) 0.009(3) 0.009(3)
O69 0.027(4) 0.014(3) 0.017(4) 0.001(3) 0.003(3) 0.003(3)
O70 0.017(4) 0.013(3) 0.023(4) 0.000(3) 0.004(3) 0.007(3)
O71 0.023(4) 0.018(4) 0.025(4) 0.007(3) 0.007(3) 0.008(3)
O72 0.020(4) 0.009(3) 0.014(3) -0.001(3) 0.007(3) 0.002(3)
O73 0.018(4) 0.019(4) 0.020(4) -0.002(3) 0.003(3) 0.008(3)
O74 0.036(5) 0.030(4) 0.010(4) 0.000(3) -0.006(3) 0.004(4)
O75 0.021(4) 0.019(4) 0.012(3) 0.003(3) 0.005(3) 0.000(3)
O76 0.033(4) 0.022(4) 0.018(4) 0.001(3) 0.013(3) 0.006(3)
O77 0.016(4) 0.018(4) 0.021(4) 0.001(3) 0.002(3) 0.004(3)
O78 0.022(4) 0.027(4) 0.018(4) 0.002(3) 0.001(3) 0.008(3)
O79 0.020(4) 0.011(3) 0.018(4) 0.001(3) 0.003(3) 0.003(3)
O80 0.014(3) 0.013(3) 0.025(4) -0.001(3) 0.001(3) 0.001(3)
Re1 0.0279(2) 0.0188(2) 0.0159(2) 0.00316(16) 0.00357(17) 0.00794(18)
N1 0.014(4) 0.010(4) 0.029(5) 0.004(3) 0.005(4) 0.003(3)
N2 0.019(4) 0.022(5) 0.017(4) 0.006(3) 0.006(3) 0.004(4)
C1 0.020(5) 0.007(4) 0.024(5) 0.005(4) 0.011(4) 0.005(4)
C2 0.026(4) 0.010(3) 0.022(4) 0.004(3) 0.008(3) 0.003(3)
C3 0.026(4) 0.010(3) 0.022(4) 0.004(3) 0.008(3) 0.003(3)
C4 0.022(4) 0.008(3) 0.014(3) 0.006(2) 0.007(3) 0.005(3)
C5 0.022(4) 0.008(3) 0.014(3) 0.006(2) 0.007(3) 0.005(3)
C6 0.026(6) 0.014(5) 0.015(5) 0.006(4) 0.002(4) 0.004(4)
C7 0.029(6) 0.012(5) 0.017(5) 0.002(4) 0.011(4) 0.002(4)
C8 0.038(7) 0.014(5) 0.027(6) 0.006(4) 0.016(5) 0.008(5)
C9 0.032(6) 0.028(6) 0.018(5) 0.000(4) 0.005(5) 0.002(5)
C10 0.044(7) 0.023(6) 0.019(5) 0.000(4) 0.011(5) 0.010(5)
C11 0.017(5) 0.008(5) 0.033(6) 0.006(4) 0.010(4) 0.002(4)
C12 0.023(5) 0.010(5) 0.015(5) -0.002(4) -0.004(4) 0.000(4)
O13 0.023(4) 0.013(3) 0.015(4) 0.004(3) 0.002(3) -0.001(3)
C14 0.031(4) 0.014(4) 0.033(5) -0.005(3) 0.001(4) 0.008(3)
C15 0.031(4) 0.014(4) 0.033(5) -0.005(3) 0.001(4) 0.008(3)
O16 0.034(5) 0.022(4) 0.021(4) 0.005(3) -0.001(3) 0.010(4)
C17 0.026(6) 0.025(6) 0.019(5) -0.001(4) -0.001(4) 0.006(5)
C18 0.023(6) 0.023(6) 0.022(6) 0.003(4) -0.007(4) -0.004(5)
O19 0.024(4) 0.029(4) 0.019(4) 0.004(3) 0.006(3) -0.006(3)
C20 0.018(4) 0.017(4) 0.030(4) -0.002(3) 0.002(3) -0.006(3)
C21 0.018(4) 0.017(4) 0.030(4) -0.002(3) 0.002(3) -0.006(3)
O22 0.015(4) 0.027(4) 0.024(4) 0.009(3) 0.004(3) 0.006(3)
C23 0.012(5) 0.022(5) 0.033(6) 0.007(5) 0.009(4) 0.008(4)
C24 0.022(5) 0.016(5) 0.026(6) 0.007(4) 0.006(4) 0.001(4)
O25 0.011(3) 0.022(4) 0.032(4) 0.016(3) 0.007(3) 0.007(3)
C26 0.048(7) 0.031(6) 0.011(5) 0.001(4) 0.000(5) 0.024(6)
O27 0.093(8) 0.057(6) 0.023(5) 0.014(4) 0.011(5) 0.053(6)
C28 0.046(8) 0.018(6) 0.026(6) 0.003(5) 0.006(5) 0.011(5)
O29 0.061(7) 0.056(6) 0.031(5) 0.011(4) 0.013(5) 0.035(6)
C30 0.034(7) 0.026(6) 0.020(6) 0.000(5) -0.011(5) 0.006(5)
O31 0.051(6) 0.032(5) 0.032(5) -0.001(4) 0.001(4) 0.003(5)
N32 0.040(6) 0.027(5) 0.011(4) 0.010(4) 0.006(4) 0.015(5)
C33 0.023(6) 0.024(6) 0.037(7) 0.007(5) 0.002(5) -0.003(5)
C34 0.051(9) 0.039(8) 0.044(9) 0.012(7) 0.002(7) -0.007(7)
Na1 0.018(2) 0.018(2) 0.024(2) -0.0017(17) 0.0031(17) 0.0017(17)
O35 0.038(5) 0.038(5) 0.030(5) 0.004(4) 0.003(4) 0.013(4)
O36 0.069(7) 0.023(5) 0.056(7) -0.009(4) 0.001(5) 0.014(5)
N37 0.045(7) 0.044(7) 0.031(6) 0.001(5) 0.011(5) -0.004(6)
C38 0.033(7) 0.031(7) 0.036(7) -0.001(6) -0.005(6) 0.005(6)
C39 0.042(8) 0.034(7) 0.035(7) 0.007(6) 0.006(6) 0.011(6)
N81 0.060(8) 0.073(9) 0.043(7) 0.018(7) 0.022(6) 0.038(8)
C82 0.044(8) 0.028(7) 0.036(7) 0.005(5) 0.005(6) 0.012(6)
C83 0.030(7) 0.023(6) 0.042(7) 0.000(5) 0.018(5) 0.004(5)
N84 0.034(8) 0.19(3) 0.044(9) 0.023(12) -0.002(6) 0.050(11)
C85 0.034(8) 0.19(3) 0.044(9) 0.023(12) -0.002(6) 0.050(11)
C86 0.032(13) 0.12(3) 0.08(2) 0.063(19) 0.022(12) 0.031(15)
N87 0.150(15) 0.113(13) 0.048(8) -0.017(8) 0.012(9) 0.030(12)
C88 0.14(2) 0.12(2) 0.036(11) 0.006(12) 0.012(12) 0.047(19)
C89 0.150(15) 0.113(13) 0.048(8) -0.017(8) 0.012(9) 0.030(12)

loop_
_atom_type_symbol
_atom_type_description
_atom_type_scat_dispersion_real
_atom_type_scat_dispersion_imag
_atom_type_scat_source
C C 0.0033 0.0016 'International Tables Vol C Tables 4.2.6.8 and 6.1.1.4'
H H 0.0000 0.0000 'International Tables Vol C Tables 4.2.6.8 and 6.1.1.4'
N N 0.0061 0.0033 'International Tables Vol C Tables 4.2.6.8 and 6.1.1.4'
O O 0.0106 0.0060 'International Tables Vol C Tables 4.2.6.8 and 6.1.1.4'
P P 0.1023 0.0942 'International Tables Vol C Tables 4.2.6.8 and 6.1.1.4'
Re Re -1.0185 7.2310 'International Tables Vol C Tables 4.2.6.8 and 6.1.1.4'
W W -0.8490 6.8722 'International Tables Vol C Tables 4.2.6.8 and 6.1.1.4'
Na Na 0.0362 0.0249 'International Tables Vol C Tables 4.2.6.8 and 6.1.1.4'

loop_
_geom_angle_atom_site_label_1
_geom_angle_atom_site_label_2
_geom_angle_atom_site_label_3
_geom_angle
_geom_angle_site_symmetry_1
_geom_angle_site_symmetry_3
O43 W1 O46 101.7(3) . .
O43 W1 O42 101.3(3) . .
O46 W1 O42 89.1(3) . .
O43 W1 O44 103.1(3) . .
O46 W1 O44 86.0(3) . .
O42 W1 O44 155.7(3) . .
O43 W1 O79 101.9(3) . .
O46 W1 O79 156.3(3) . .
O42 W1 O79 87.3(3) . .
O44 W1 O79 87.7(3) . .
O43 W1 O45 171.1(3) . .
O46 W1 O45 84.6(3) . .
O42 W1 O45 72.4(3) . .
O44 W1 O45 83.5(3) . .
O79 W1 O45 72.0(3) . .
O47 W2 O48 103.1(3) . .
O47 W2 O77 103.5(3) . .
O48 W2 O77 86.6(3) . .
O47 W2 O41 101.3(3) . .
O48 W2 O41 155.6(3) . .
O77 W2 O41 88.4(3) . .
O47 W2 O79 100.8(3) . .
O48 W2 O79 88.9(3) . .
O77 W2 O79 155.7(3) . .
O41 W2 O79 85.9(3) . .
O47 W2 O45 169.6(3) . .
O48 W2 O45 84.4(3) . .
O77 W2 O45 84.0(3) . .
O41 W2 O45 71.3(3) . .
O79 W2 O45 71.8(3) . .
O49 W3 O51 100.7(3) . .
O49 W3 O44 103.3(3) . .
O51 W3 O44 88.4(3) . .
O49 W3 O52 103.6(3) . .
O51 W3 O52 155.7(3) . .
O44 W3 O52 85.4(3) . .
O49 W3 O50 101.4(3) . .
O51 W3 O50 87.4(3) . .
O44 W3 O50 155.3(3) . .
O52 W3 O50 88.5(3) . .
O49 W3 O53 170.1(3) . .
O51 W3 O53 72.5(3) . .
O44 W3 O53 84.0(3) . .
O52 W3 O53 83.4(3) . .
O50 W3 O53 71.5(2) . .
O55 W4 O52 103.6(3) . .
O55 W4 O54 101.4(3) . .
O52 W4 O54 89.6(3) . .
O55 W4 O46 102.7(3) . .
O52 W4 O46 85.5(3) . .
O54 W4 O46 155.9(3) . .
O55 W4 O80 101.3(3) . .
O52 W4 O80 155.1(3) . .
O54 W4 O80 86.6(3) . .
O46 W4 O80 88.0(3) . .
O55 W4 O56 170.7(3) . .
O52 W4 O56 83.5(3) . .
O54 W4 O56 72.3(3) . .
O46 W4 O56 83.7(3) . .
O80 W4 O56 71.9(3) . .
O57 W5 O59 103.6(3) . .
O57 W5 O77 103.8(3) . .
O59 W5 O77 85.1(3) . .
O57 W5 O58 101.3(3) . .
O59 W5 O58 155.1(3) . .
O77 W5 O58 89.0(3) . .
O57 W5 O60 101.1(3) . .
O59 W5 O60 88.2(3) . .
O77 W5 O60 155.1(3) . .
O58 W5 O60 87.1(3) . .
O57 W5 O61 170.3(3) . .
O59 W5 O61 83.2(3) . .
O77 W5 O61 83.5(3) . .
O58 W5 O61 72.1(3) . .
O60 W5 O61 71.9(3) . .
O62 W6 O64 103.7(3) . .
O62 W6 O63 100.6(3) . .
O64 W6 O63 89.8(3) . .
O62 W6 O65 103.3(3) . .
O64 W6 O65 86.5(3) . .
O63 W6 O65 156.0(3) . .
O62 W6 O58 100.6(3) . .
O64 W6 O58 155.7(3) . .
O63 W6 O58 86.6(3) . .
O65 W6 O58 87.1(3) . .
O62 W6 O61 170.1(3) . .
O64 W6 O61 84.0(3) . .
O63 W6 O61 72.9(3) . .
O65 W6 O61 83.1(3) . .
O58 W6 O61 71.9(3) . .
O66 W7 O41 101.3(3) . .
O66 W7 O65 102.8(3) . .
O41 W7 O65 89.3(3) . .
O66 W7 O67 103.6(3) . .
O41 W7 O67 155.1(3) . .
O65 W7 O67 86.0(3) . .
O66 W7 O42 102.0(3) . .
O41 W7 O42 86.7(3) . .
O65 W7 O42 155.2(3) . .
O67 W7 O42 87.5(3) . .
O66 W7 O45 170.3(3) . .
O41 W7 O45 71.6(3) . .
O65 W7 O45 83.9(3) . .
O67 W7 O45 83.6(3) . .
O42 W7 O45 71.6(3) . .
O68 W8 O69 104.0(3) . .
O68 W8 O60 102.4(3) . .
O69 W8 O60 153.6(3) . .
O68 W8 O63 102.3(3) . .
O69 W8 O63 88.7(3) . .
O60 W8 O63 87.6(3) . .
O68 W8 O70 102.5(3) . .
O69 W8 O70 84.9(3) . .
O60 W8 O70 87.7(3) . .
O63 W8 O70 155.2(3) . .
O68 W8 O61 171.8(3) . .
O69 W8 O61 82.2(3) . .
O60 W8 O61 71.8(3) . .
O63 W8 O61 72.1(3) . .
O70 W8 O61 83.3(3) . .
O71 W9 O72 103.4(3) . .
O71 W9 O70 102.8(3) . .
O72 W9 O70 86.1(3) . .
O71 W9 O50 101.6(3) . .
O72 W9 O50 89.6(3) . .
O70 W9 O50 155.5(3) . .
O71 W9 O73 100.5(3) . .
O72 W9 O73 156.0(3) . .
O70 W9 O73 88.0(3) . .
O50 W9 O73 86.1(3) . .
O71 W9 O53 170.1(3) . .
O72 W9 O53 84.6(3) . .
O70 W9 O53 83.3(3) . .
O50 W9 O53 72.3(3) . .
O73 W9 O53 71.7(3) . .
O74 W10 O67 102.5(3) . .
O74 W10 O80 101.4(3) . .
O67 W10 O80 90.4(3) . .
O74 W10 O64 103.5(3) . .
O67 W10 O64 85.0(3) . .
O80 W10 O64 155.1(3) . .
O74 W10 O75 101.6(3) . .
O67 W10 O75 155.8(3) . .
O80 W10 O75 86.7(3) . .
O64 W10 O75 87.6(3) . .
O74 W10 O56 170.5(3) . .
O67 W10 O56 84.2(3) . .
O80 W10 O56 71.6(3) . .
O64 W10 O56 83.6(3) . .
O75 W10 O56 72.0(3) . .
O76 W11 O69 103.1(3) . .
O76 W11 O75 101.0(3) . .
O69 W11 O75 89.5(3) . .
O76 W11 O54 102.6(3) . .
O69 W11 O54 154.3(3) . .
O75 W11 O54 87.0(3) . .
O76 W11 O72 103.0(3) . .
O69 W11 O72 84.1(3) . .
O75 W11 O72 156.0(3) . .
O54 W11 O72 88.8(3) . .
O76 W11 O56 171.1(3) . .
O69 W11 O56 83.2(3) . .
O75 W11 O56 72.4(3) . .
O54 W11 O56 71.5(3) . .
O72 W11 O56 83.9(3) . .
O78 W12 O59 103.5(3) . .
O78 W12 O73 101.9(3) . .
O59 W12 O73 89.6(3) . .
O78 W12 O48 102.8(3) . .
O59 W12 O48 85.3(3) . .
O73 W12 O48 155.3(3) . .
O78 W12 O51 101.7(3) . .
O59 W12 O51 154.8(3) . .
O73 W12 O51 87.1(3) . .
O48 W12 O51 87.3(3) . .
O78 W12 O53 171.0(3) . .
O59 W12 O53 82.9(3) . .
O73 W12 O53 71.5(3) . .
O48 W12 O53 83.9(3) . .
O51 W12 O53 72.3(3) . .
O61 P1 O53 109.0(4) . .
O61 P1 O56 110.3(4) . .
O53 P1 O56 108.9(4) . .
O61 P1 O45 109.1(4) . .
O53 P1 O45 110.1(4) . .
O56 P1 O45 109.4(4) . .
W7 O41 W2 127.6(4) . .
W1 O42 W7 126.3(4) . .
W1 O43 Na1 165.6(4) . 1_645
W3 O44 W1 151.2(4) . .
P1 O45 W1 125.6(4) . .
P1 O45 W2 125.5(4) . .
W1 O45 W2 89.9(2) . .
P1 O45 W7 125.5(4) . .
W1 O45 W7 89.6(2) . .
W2 O45 W7 89.4(2) . .
W1 O46 W4 150.8(4) . .
W2 O48 W12 150.5(4) . .
W9 O50 W3 126.9(4) . .
W3 O51 W12 126.5(4) . .
W4 O52 W3 152.2(4) . .
P1 O53 W9 126.8(4) . .
P1 O53 W12 126.0(4) . .
W9 O53 W12 89.3(2) . .
P1 O53 W3 125.1(4) . .
W9 O53 W3 89.2(2) . .
W12 O53 W3 88.6(2) . .
W4 O54 W11 126.7(4) . .
P1 O56 W4 126.8(4) . .
P1 O56 W11 125.5(4) . .
W4 O56 W11 89.4(2) . .
P1 O56 W10 125.0(4) . .
W4 O56 W10 89.3(2) . .
W11 O56 W10 89.1(2) . .
W5 O58 W6 126.4(4) . .
W12 O59 W5 153.2(4) . .
W8 O60 W5 127.5(4) . .
P1 O61 W6 126.3(4) . .
P1 O61 W5 126.2(4) . .
W6 O61 W5 89.5(2) . .
P1 O61 W8 125.7(4) . .
W6 O61 W8 88.4(2) . .
W5 O61 W8 88.6(2) . .
W6 O63 W8 126.5(4) . .
W6 O64 W10 151.8(4) . .
W7 O65 W6 150.4(4) . .
W10 O67 W7 152.0(4) . .
W8 O69 W11 154.4(4) . .
W9 O70 W8 151.1(4) . .
W9 O71 Na1 152.7(4) . 1_545
W9 O72 W11 151.3(4) . .
W12 O73 W9 127.5(4) . .
W11 O75 W10 126.4(4) . .
W2 O77 W5 150.9(4) . .
W1 O79 W2 126.3(4) . .
W10 O80 W4 127.1(4) . .
C26 Re1 C28 87.5(5) . .
C26 Re1 C30 87.8(5) . .
C28 Re1 C30 90.0(5) . .
C26 Re1 N32 93.0(4) . .
C28 Re1 N32 92.2(4) . .
C30 Re1 N32 177.7(4) . .
C26 Re1 N1 172.5(4) . .
C28 Re1 N1 98.1(4) . .
C30 Re1 N1 97.2(4) . .
N32 Re1 N1 81.8(3) . .
C26 Re1 N2 98.5(4) . .
C28 Re1 N2 172.6(4) . .
C30 Re1 N2 94.6(4) . .
N32 Re1 N2 83.1(3) . .
N1 Re1 N2 75.6(3) . .
C1 N1 C5 115.6(9) . .
C1 N1 Re1 127.8(7) . .
C5 N1 Re1 116.1(6) . .
C10 N2 C6 117.9(10) . .
C10 N2 Re1 127.6(8) . .
C6 N2 Re1 114.1(7) . .
N1 C1 C2 123.8(10) . .
N1 C1 H1 118.1 . .
C2 C1 H1 118.1 . .
C1 C2 C3 119.7(10) . .
C1 C2 H2 120.1 . .
C3 C2 H2 120.1 . .
C2 C3 C4 119.3(10) . .
C2 C3 H3 120.3 . .
C4 C3 H3 120.3 . .
C5 C4 C3 117.1(9) . .
C5 C4 C12 118.5(9) . .
C3 C4 C12 124.4(9) . .
N1 C5 C4 124.4(9) . .
N1 C5 C6 115.1(9) . .
C4 C5 C6 120.4(9) . .
N2 C6 C7 121.5(9) . .
N2 C6 C5 117.5(9) . .
C7 C6 C5 121.0(9) . .
C8 C7 C6 119.6(10) . .
C8 C7 C11 124.1(10) . .
C6 C7 C11 116.3(9) . .
C7 C8 C9 117.6(11) . .
C7 C8 H8 121.2 . .
C9 C8 H8 121.2 . .
C10 C9 C8 120.1(11) . .
C10 C9 H9 120.0 . .
C8 C9 H9 120.0 . .
N2 C10 C9 123.3(11) . .
N2 C10 H10 118.4 . .
C9 C10 H10 118.4 . .
C12 C11 O25 119.5(10) . .
C12 C11 C7 122.2(10) . .
O25 C11 C7 118.3(9) . .
C11 C12 O13 120.7(10) . .
C11 C12 C4 121.3(9) . .
O13 C12 C4 118.0(9) . .
C12 O13 C14 112.2(8) . .
C12 O13 Na1 119.8(6) . .
C14 O13 Na1 103.2(6) . .
O13 C14 C15 107.6(9) . .
O13 C14 H14A 110.2 . .
C15 C14 H14A 110.2 . .
O13 C14 H14B 110.2 . .
C15 C14 H14B 110.2 . .
H14A C14 H14B 108.5 . .
O16 C15 C14 108.7(9) . .
O16 C15 H15A 110.0 . .
C14 C15 H15A 110.0 . .
O16 C15 H15B 110.0 . .
C14 C15 H15B 110.0 . .
H15A C15 H15B 108.3 . .
C15 O16 C17 112.8(8) . .
C15 O16 Na1 124.0(6) . .
C17 O16 Na1 121.1(6) . .
O16 C17 C18 106.3(8) . .
O16 C17 H17A 110.5 . .
C18 C17 H17A 110.5 . .
O16 C17 H17B 110.5 . .
C18 C17 H17B 110.5 . .
H17A C17 H17B 108.7 . .
O19 C18 C17 113.2(9) . .
O19 C18 H18A 108.9 . .
C17 C18 H18A 108.9 . .
O19 C18 H18B 108.9 . .
C17 C18 H18B 108.9 . .
H18A C18 H18B 107.7 . .
C18 O19 C20 113.1(8) . .
C18 O19 Na1 109.9(6) . .
C20 O19 Na1 114.0(6) . .
O19 C20 C21 106.8(8) . .
O19 C20 H20A 110.4 . .
C21 C20 H20A 110.4 . .
O19 C20 H20B 110.4 . .
C21 C20 H20B 110.4 . .
H20A C20 H20B 108.6 . .
O22 C21 C20 108.9(9) . .
O22 C21 H21A 109.9 . .
C20 C21 H21A 109.9 . .
O22 C21 H21B 109.9 . .
C20 C21 H21B 109.9 . .
H21A C21 H21B 108.3 . .
C23 O22 C21 111.7(8) . .
C23 O22 Na1 116.9(6) . .
C21 O22 Na1 106.7(6) . .
O22 C23 C24 108.9(8) . .
O22 C23 H23A 109.9 . .
C24 C23 H23A 109.9 . .
O22 C23 H23B 109.9 . .
C24 C23 H23B 109.9 . .
H23A C23 H23B 108.3 . .
O25 C24 C23 107.7(8) . .
O25 C24 H24A 110.2 . .
C23 C24 H24A 110.2 . .
O25 C24 H24B 110.2 . .
C23 C24 H24B 110.2 . .
H24A C24 H24B 108.5 . .
C11 O25 C24 114.8(7) . .
C11 O25 Na1 115.4(6) . .
C24 O25 Na1 107.0(6) . .
O27 C26 Re1 178.0(10) . .
O29 C28 Re1 178.6(10) . .
O31 C30 Re1 176.5(10) . .
C33 N32 Re1 177.7(10) . .
N32 C33 C34 178.3(14) . .
C33 C34 H34A 109.5 . .
C33 C34 H34B 109.5 . .
H34A C34 H34B 109.5 . .
C33 C34 H34C 109.5 . .
H34A C34 H34C 109.5 . .
H34B C34 H34C 109.5 . .
O71 Na1 O22 128.9(3) 1_565 .
O71 Na1 O19 159.7(3) 1_565 .
O22 Na1 O19 69.0(3) . .
O71 Na1 O16 119.4(3) 1_565 .
O22 Na1 O16 88.3(3) . .
O19 Na1 O16 64.8(3) . .
O71 Na1 N37 80.5(3) 1_565 .
O22 Na1 N37 143.9(4) . .
O19 Na1 N37 79.4(3) . .
O16 Na1 N37 93.9(3) . .
O71 Na1 O43 84.0(3) 1_565 1_465
O22 Na1 O43 80.5(3) . 1_465
O19 Na1 O43 91.1(3) . 1_465
O16 Na1 O43 155.8(3) . 1_465
N37 Na1 O43 83.2(3) . 1_465
O71 Na1 O13 70.3(2) 1_565 .
O22 Na1 O13 92.0(3) . .
O19 Na1 O13 123.1(3) . .
O16 Na1 O13 61.4(2) . .
N37 Na1 O13 120.5(4) . .
O43 Na1 O13 139.8(3) 1_465 .
O71 Na1 O25 68.6(2) 1_565 .
O22 Na1 O25 61.9(2) . .
O19 Na1 O25 130.7(3) . .
O16 Na1 O25 108.4(3) . .
N37 Na1 O25 147.9(3) . .
O43 Na1 O25 85.1(2) 1_465 .
O13 Na1 O25 57.2(2) . .
C38 N37 Na1 168.7(12) . .
N37 C38 C39 177.9(15) . .
C38 C39 H39A 109.5 . .
C38 C39 H39B 109.5 . .
H39A C39 H39B 109.5 . .
C38 C39 H39C 109.5 . .
H39A C39 H39C 109.5 . .
H39B C39 H39C 109.5 . .
N81 C82 C83 179.3(16) . .
C82 C83 H83A 109.5 . .
C82 C83 H83B 109.5 . .
H83A C83 H83B 109.5 . .
C82 C83 H83C 109.5 . .
H83A C83 H83C 109.5 . .
H83B C83 H83C 109.5 . .
N84 C85 C86 170(4) . .
N84A C85A C86A 160(7) . .
C85A C86A H86D 109.4 . .
C85A C86A H86E 109.6 . .
H86D C86A H86E 109.5 . .
C85A C86A H86F 109.5 . .
H86D C86A H86F 109.5 . .
H86E C86A H86F 109.5 . .
N87 C88 C89 177(3) . .
C88 C89 H89A 109.5 . .
C88 C89 H89B 109.5 . .
H89A C89 H89B 109.5 . .
C88 C89 H89C 109.5 . .
H89A C89 H89C 109.5 . .
H89B C89 H89C 109.5 . .

loop_
_geom_bond_atom_site_label_1
_geom_bond_atom_site_label_2
_geom_bond_distance
_geom_bond_site_symmetry_2
W1 O43 1.705(7) .
W1 O46 1.899(7) .
W1 O42 1.904(7) .
W1 O44 1.913(7) .
W1 O79 1.915(7) .
W1 O45 2.427(7) .
W2 O47 1.689(7) .
W2 O48 1.889(7) .
W2 O77 1.900(7) .
W2 O41 1.924(7) .
W2 O79 1.929(7) .
W2 O45 2.428(7) .
W3 O49 1.686(6) .
W3 O51 1.902(7) .
W3 O44 1.903(7) .
W3 O52 1.904(7) .
W3 O50 1.919(7) .
W3 O53 2.450(7) .
W4 O55 1.684(7) .
W4 O52 1.898(7) .
W4 O54 1.903(7) .
W4 O46 1.914(7) .
W4 O80 1.920(7) .
W4 O56 2.419(7) .
W5 O57 1.695(7) .
W5 O59 1.901(7) .
W5 O77 1.904(7) .
W5 O58 1.907(7) .
W5 O60 1.922(7) .
W5 O61 2.441(7) .
W6 O62 1.692(7) .
W6 O64 1.869(7) .
W6 O63 1.911(7) .
W6 O65 1.916(7) .
W6 O58 1.933(7) .
W6 O61 2.431(6) .
W7 O66 1.692(7) .
W7 O41 1.891(7) .
W7 O65 1.894(7) .
W7 O67 1.910(7) .
W7 O42 1.938(7) .
W7 O45 2.438(6) .
W8 O68 1.698(7) .
W8 O69 1.886(7) .
W8 O60 1.895(7) .
W8 O63 1.911(7) .
W8 O70 1.918(7) .
W8 O61 2.463(7) .
W9 O71 1.706(7) .
W9 O72 1.875(7) .
W9 O70 1.893(7) .
W9 O50 1.906(6) .
W9 O73 1.919(7) .
W9 O53 2.426(7) .
W10 O74 1.697(7) .
W10 O67 1.893(7) .
W10 O80 1.898(7) .
W10 O64 1.928(7) .
W10 O75 1.929(7) .
W10 O56 2.445(7) .
W11 O76 1.687(7) .
W11 O69 1.901(7) .
W11 O75 1.912(7) .
W11 O54 1.923(7) .
W11 O72 1.931(7) .
W11 O56 2.441(7) .
W12 O78 1.678(7) .
W12 O59 1.888(7) .
W12 O73 1.899(7) .
W12 O48 1.919(7) .
W12 O51 1.927(7) .
W12 O53 2.445(7) .
P1 O61 1.519(7) .
P1 O53 1.525(7) .
P1 O56 1.533(7) .
P1 O45 1.541(7) .
O43 Na1 2.625(8) 1_645
O71 Na1 2.412(8) 1_545
Re1 C26 1.899(10) .
Re1 C28 1.904(13) .
Re1 C30 1.934(12) .
Re1 N32 2.128(10) .
Re1 N1 2.150(9) .
Re1 N2 2.174(9) .
N1 C1 1.363(13) .
N1 C5 1.366(13) .
N2 C10 1.325(13) .
N2 C6 1.371(13) .
C1 C2 1.370(14) .
C1 H1 0.9500 .
C2 C3 1.374(15) .
C2 H2 0.9500 .
C3 C4 1.410(14) .
C3 H3 0.9500 .
C4 C5 1.393(13) .
C4 C12 1.421(14) .
C5 C6 1.437(14) .
C6 C7 1.408(15) .
C7 C8 1.385(14) .
C7 C11 1.454(15) .
C8 C9 1.393(16) .
C8 H8 0.9500 .
C9 C10 1.382(17) .
C9 H9 0.9500 .
C10 H10 0.9500 .
C11 C12 1.354(14) .
C11 O25 1.382(12) .
C12 O13 1.388(11) .
O13 C14 1.435(12) .
O13 Na1 2.782(8) .
C14 C15 1.488(16) .
C14 H14A 0.9900 .
C14 H14B 0.9900 .
C15 O16 1.422(13) .
C15 H15A 0.9900 .
C15 H15B 0.9900 .
O16 C17 1.423(12) .
O16 Na1 2.507(9) .
C17 C18 1.505(16) .
C17 H17A 0.9900 .
C17 H17B 0.9900 .
C18 O19 1.414(14) .
C18 H18A 0.9900 .
C18 H18B 0.9900 .
O19 C20 1.432(12) .
O19 Na1 2.470(9) .
C20 C21 1.501(15) .
C20 H20A 0.9900 .
C20 H20B 0.9900 .
C21 O22 1.438(13) .
C21 H21A 0.9900 .
C21 H21B 0.9900 .
O22 C23 1.413(13) .
O22 Na1 2.454(8) .
C23 C24 1.468(15) .
C23 H23A 0.9900 .
C23 H23B 0.9900 .
C24 O25 1.460(12) .
C24 H24A 0.9900 .
C24 H24B 0.9900 .
O25 Na1 2.941(9) .
C26 O27 1.169(13) .
C28 O29 1.165(15) .
C30 O31 1.128(14) .
N32 C33 1.114(14) .
C33 C34 1.479(17) .
C34 H34A 0.9800 .
C34 H34B 0.9800 .
C34 H34C 0.9800 .
Na1 O71 2.412(8) 1_565
Na1 N37 2.576(13) .
Na1 O43 2.625(8) 1_465
O35 H35 0.8999 .
O36 H36 0.8919 .
N37 C38 1.131(17) .
C38 C39 1.464(18) .
C39 H39A 0.9800 .
C39 H39B 0.9800 .
C39 H39C 0.9800 .
N81 C82 1.165(14) .
C82 C83 1.421(14) .
C83 H83A 0.9800 .
C83 H83B 0.9800 .
C83 H83C 0.9800 .
N84 C85 1.160(17) .
C85 C86 1.418(18) .
C86 H86A 0.9800 .
C86 H86B 0.9800 .
C86 H86C 0.9800 .
N84A C85A 1.18(2) .
C85A C86A 1.42(2) .
C86A H86D 0.9800 .
C86A H86E 0.9800 .
C86A H86F 0.9800 .
N87 C88 1.190(17) .
C88 C89 1.408(17) .
C89 H89A 0.9800 .
C89 H89B 0.9800 .
C89 H89C 0.9800 .
O92 O92 1.35(2) 2_665

loop_
_geom_torsion_atom_site_label_1
_geom_torsion_atom_site_label_2
_geom_torsion_atom_site_label_3
_geom_torsion_atom_site_label_4
_geom_torsion
_geom_torsion_site_symmetry_1
_geom_torsion_site_symmetry_4
O66 W7 O41 W2 172.1(5) . .
O65 W7 O41 W2 -85.0(5) . .
O67 W7 O41 W2 -6.2(10) . .
O42 W7 O41 W2 70.5(5) . .
O45 W7 O41 W2 -1.2(4) . .
O47 W2 O41 W7 -171.2(5) . .
O48 W2 O41 W7 7.2(10) . .
O77 W2 O41 W7 85.4(5) . .
O79 W2 O41 W7 -71.0(5) . .
O45 W2 O41 W7 1.2(4) . .
O43 W1 O42 W7 170.3(5) . .
O46 W1 O42 W7 -87.9(5) . .
O44 W1 O42 W7 -9.8(10) . .
O79 W1 O42 W7 68.7(5) . .
O45 W1 O42 W7 -3.3(4) . .
O66 W7 O42 W1 -169.2(5) . .
O41 W7 O42 W1 -68.4(5) . .
O65 W7 O42 W1 12.6(10) . .
O67 W7 O42 W1 87.4(5) . .
O45 W7 O42 W1 3.3(4) . .
O46 W1 O43 Na1 78.1(17) . 1_645
O42 W1 O43 Na1 169.5(17) . 1_645
O44 W1 O43 Na1 -10.5(18) . 1_645
O79 W1 O43 Na1 -100.9(17) . 1_645
O49 W3 O44 W1 -130.7(8) . .
O51 W3 O44 W1 128.6(8) . .
O52 W3 O44 W1 -27.8(8) . .
O50 W3 O44 W1 48.3(13) . .
O53 W3 O44 W1 56.0(8) . .
O43 W1 O44 W3 129.4(8) . .
O46 W1 O44 W3 28.3(8) . .
O42 W1 O44 W3 -50.5(13) . .
O79 W1 O44 W3 -128.9(9) . .
O45 W1 O44 W3 -56.7(8) . .
O61 P1 O45 W1 179.2(4) . .
O53 P1 O45 W1 -61.2(5) . .
O56 P1 O45 W1 58.5(5) . .
O61 P1 O45 W2 -60.3(5) . .
O53 P1 O45 W2 59.3(5) . .
O56 P1 O45 W2 179.0(4) . .
O61 P1 O45 W7 59.2(5) . .
O53 P1 O45 W7 178.8(4) . .
O56 P1 O45 W7 -61.6(5) . .
O46 W1 O45 P1 -42.3(5) . .
O42 W1 O45 P1 -133.1(5) . .
O44 W1 O45 P1 44.3(5) . .
O79 W1 O45 P1 134.0(5) . .
O46 W1 O45 W2 -177.8(3) . .
O42 W1 O45 W2 91.5(3) . .
O44 W1 O45 W2 -91.2(3) . .
O79 W1 O45 W2 -1.4(2) . .
O46 W1 O45 W7 92.8(2) . .
O42 W1 O45 W7 2.1(2) . .
O44 W1 O45 W7 179.4(3) . .
O79 W1 O45 W7 -90.8(3) . .
O47 W2 O45 P1 -179.9(14) . .
O48 W2 O45 P1 -43.4(5) . .
O77 W2 O45 P1 43.8(5) . .
O41 W2 O45 P1 134.1(5) . .
O79 W2 O45 P1 -134.1(5) . .
O47 W2 O45 W1 -44.3(16) . .
O48 W2 O45 W1 92.2(3) . .
O77 W2 O45 W1 179.3(3) . .
O41 W2 O45 W1 -90.3(3) . .
O79 W2 O45 W1 1.4(2) . .
O47 W2 O45 W7 45.3(16) . .
O48 W2 O45 W7 -178.2(3) . .
O77 W2 O45 W7 -91.1(3) . .
O41 W2 O45 W7 -0.7(2) . .
O79 W2 O45 W7 91.1(3) . .
O41 W7 O45 P1 -134.1(5) . .
O65 W7 O45 P1 -42.9(5) . .
O67 W7 O45 P1 43.7(5) . .
O42 W7 O45 P1 133.2(5) . .
O41 W7 O45 W1 90.6(3) . .
O65 W7 O45 W1 -178.1(3) . .
O67 W7 O45 W1 -91.5(3) . .
O42 W7 O45 W1 -2.1(2) . .
O41 W7 O45 W2 0.7(2) . .
O65 W7 O45 W2 92.0(3) . .
O67 W7 O45 W2 178.6(3) . .
O42 W7 O45 W2 -92.0(3) . .
O43 W1 O46 W4 -131.7(8) . .
O42 W1 O46 W4 127.0(8) . .
O44 W1 O46 W4 -29.1(8) . .
O79 W1 O46 W4 45.9(12) . .
O45 W1 O46 W4 54.7(8) . .
O55 W4 O46 W1 132.1(8) . .
O52 W4 O46 W1 29.2(8) . .
O54 W4 O46 W1 -49.8(12) . .
O80 W4 O46 W1 -126.8(8) . .
O56 W4 O46 W1 -54.8(8) . .
O47 W2 O48 W12 -131.0(8) . .
O77 W2 O48 W12 -27.9(8) . .
O41 W2 O48 W12 50.6(13) . .
O79 W2 O48 W12 128.1(9) . .
O45 W2 O48 W12 56.3(8) . .
O78 W12 O48 W2 130.3(8) . .
O59 W12 O48 W2 27.5(8) . .
O73 W12 O48 W2 -51.3(13) . .
O51 W12 O48 W2 -128.4(9) . .
O53 W12 O48 W2 -55.9(8) . .
O71 W9 O50 W3 169.4(5) . .
O72 W9 O50 W3 -86.9(5) . .
O70 W9 O50 W3 -7.2(10) . .
O73 W9 O50 W3 69.4(5) . .
O53 W9 O50 W3 -2.6(4) . .
O49 W3 O50 W9 -170.3(5) . .
O51 W3 O50 W9 -69.9(5) . .
O44 W3 O50 W9 10.6(10) . .
O52 W3 O50 W9 86.1(5) . .
O53 W3 O50 W9 2.5(4) . .
O49 W3 O51 W12 169.1(4) . .
O44 W3 O51 W12 -87.7(4) . .
O52 W3 O51 W12 -12.5(10) . .
O50 W3 O51 W12 68.0(4) . .
O53 W3 O51 W12 -3.5(4) . .
O78 W12 O51 W3 -169.6(4) . .
O59 W12 O51 W3 15.0(10) . .
O73 W12 O51 W3 -68.0(4) . .
O48 W12 O51 W3 87.9(4) . .
O53 W12 O51 W3 3.5(4) . .
O55 W4 O52 W3 -131.3(9) . .
O54 W4 O52 W3 127.0(9) . .
O46 W4 O52 W3 -29.4(9) . .
O80 W4 O52 W3 45.9(13) . .
O56 W4 O52 W3 54.7(9) . .
O49 W3 O52 W4 131.6(9) . .
O51 W3 O52 W4 -46.8(13) . .
O44 W3 O52 W4 29.0(9) . .
O50 W3 O52 W4 -127.0(9) . .
O53 W3 O52 W4 -55.5(9) . .
O61 P1 O53 W9 -60.9(5) . .
O56 P1 O53 W9 59.5(5) . .
O45 P1 O53 W9 179.5(4) . .
O61 P1 O53 W12 60.7(5) . .
O56 P1 O53 W12 -178.9(4) . .
O45 P1 O53 W12 -58.9(5) . .
O61 P1 O53 W3 178.9(4) . .
O56 P1 O53 W3 -60.7(5) . .
O45 P1 O53 W3 59.3(5) . .
O72 W9 O53 P1 -42.0(5) . .
O70 W9 O53 P1 44.7(5) . .
O50 W9 O53 P1 -133.4(5) . .
O73 W9 O53 P1 134.8(5) . .
O72 W9 O53 W12 -178.4(3) . .
O70 W9 O53 W12 -91.7(3) . .
O50 W9 O53 W12 90.2(3) . .
O73 W9 O53 W12 -1.6(2) . .
O72 W9 O53 W3 93.0(2) . .
O70 W9 O53 W3 179.7(3) . .
O50 W9 O53 W3 1.6(2) . .
O73 W9 O53 W3 -90.2(3) . .
O59 W12 O53 P1 -43.4(5) . .
O73 W12 O53 P1 -135.4(5) . .
O48 W12 O53 P1 42.6(5) . .
O51 W12 O53 P1 131.7(5) . .
O59 W12 O53 W9 93.6(3) . .
O73 W12 O53 W9 1.6(2) . .
O48 W12 O53 W9 179.6(3) . .
O51 W12 O53 W9 -91.3(3) . .
O59 W12 O53 W3 -177.2(3) . .
O73 W12 O53 W3 90.8(3) . .
O48 W12 O53 W3 -91.2(3) . .
O51 W12 O53 W3 -2.2(2) . .
O51 W3 O53 P1 -132.3(5) . .
O44 W3 O53 P1 -42.0(5) . .
O52 W3 O53 P1 44.0(5) . .
O50 W3 O53 P1 134.6(5) . .
O51 W3 O53 W9 91.5(3) . .
O44 W3 O53 W9 -178.2(3) . .
O52 W3 O53 W9 -92.2(3) . .
O50 W3 O53 W9 -1.6(2) . .
O51 W3 O53 W12 2.2(2) . .
O44 W3 O53 W12 92.4(3) . .
O52 W3 O53 W12 178.5(3) . .
O50 W3 O53 W12 -90.9(3) . .
O55 W4 O54 W11 170.1(5) . .
O52 W4 O54 W11 -86.1(5) . .
O46 W4 O54 W11 -8.0(10) . .
O80 W4 O54 W11 69.3(5) . .
O56 W4 O54 W11 -2.8(4) . .
O76 W11 O54 W4 -170.3(5) . .
O69 W11 O54 W4 13.0(10) . .
O75 W11 O54 W4 -69.6(5) . .
O72 W11 O54 W4 86.7(5) . .
O56 W11 O54 W4 2.8(4) . .
O61 P1 O56 W4 180.0(4) . .
O53 P1 O56 W4 60.4(5) . .
O45 P1 O56 W4 -60.0(5) . .
O61 P1 O56 W11 58.8(5) . .
O53 P1 O56 W11 -60.8(5) . .
O45 P1 O56 W11 178.8(4) . .
O61 P1 O56 W10 -59.7(5) . .
O53 P1 O56 W10 -179.2(4) . .
O45 P1 O56 W10 60.4(5) . .
O52 W4 O56 P1 -42.4(5) . .
O54 W4 O56 P1 -134.1(5) . .
O46 W4 O56 P1 43.8(5) . .
O80 W4 O56 P1 133.7(5) . .
O52 W4 O56 W11 93.4(3) . .
O54 W4 O56 W11 1.8(2) . .
O46 W4 O56 W11 179.6(3) . .
O80 W4 O56 W11 -90.5(3) . .
O52 W4 O56 W10 -177.4(3) . .
O54 W4 O56 W10 90.9(3) . .
O46 W4 O56 W10 -91.3(2) . .
O80 W4 O56 W10 -1.3(2) . .
O69 W11 O56 P1 -40.5(5) . .
O75 W11 O56 P1 -132.2(5) . .
O54 W11 O56 P1 135.0(5) . .
O72 W11 O56 P1 44.2(5) . .
O69 W11 O56 W4 -177.3(3) . .
O75 W11 O56 W4 91.0(3) . .
O54 W11 O56 W4 -1.7(2) . .
O72 W11 O56 W4 -92.6(3) . .
O69 W11 O56 W10 93.4(3) . .
O75 W11 O56 W10 1.7(3) . .
O54 W11 O56 W10 -91.1(3) . .
O72 W11 O56 W10 178.1(3) . .
O67 W10 O56 P1 -42.6(5) . .
O80 W10 O56 P1 -134.9(5) . .
O64 W10 O56 P1 43.0(5) . .
O75 W10 O56 P1 132.6(5) . .
O67 W10 O56 W4 93.7(3) . .
O80 W10 O56 W4 1.4(2) . .
O64 W10 O56 W4 179.4(3) . .
O75 W10 O56 W4 -91.1(3) . .
O67 W10 O56 W11 -176.8(3) . .
O80 W10 O56 W11 90.8(3) . .
O64 W10 O56 W11 -91.2(3) . .
O75 W10 O56 W11 -1.7(3) . .
O57 W5 O58 W6 169.5(5) . .
O59 W5 O58 W6 -10.6(10) . .
O77 W5 O58 W6 -86.6(5) . .
O60 W5 O58 W6 68.8(5) . .
O61 W5 O58 W6 -3.1(4) . .
O62 W6 O58 W5 -170.2(5) . .
O64 W6 O58 W5 11.9(10) . .
O63 W6 O58 W5 -70.0(5) . .
O65 W6 O58 W5 86.8(5) . .
O61 W6 O58 W5 3.1(4) . .
O78 W12 O59 W5 -130.7(9) . .
O73 W12 O59 W5 127.2(10) . .
O48 W12 O59 W5 -28.6(9) . .
O51 W12 O59 W5 44.7(14) . .
O53 W12 O59 W5 55.8(9) . .
O57 W5 O59 W12 131.7(9) . .
O77 W5 O59 W12 28.6(9) . .
O58 W5 O59 W12 -48.2(14) . .
O60 W5 O59 W12 -127.4(10) . .
O61 W5 O59 W12 -55.4(9) . .
O68 W8 O60 W5 170.1(5) . .
O69 W8 O60 W5 -14.1(10) . .
O63 W8 O60 W5 68.0(5) . .
O70 W8 O60 W5 -87.6(5) . .
O61 W8 O60 W5 -4.0(4) . .
O57 W5 O60 W8 -169.0(5) . .
O59 W5 O60 W8 87.5(5) . .
O77 W5 O60 W8 13.2(10) . .
O58 W5 O60 W8 -68.1(5) . .
O61 W5 O60 W8 4.0(4) . .
O53 P1 O61 W6 178.5(4) . .
O56 P1 O61 W6 58.9(6) . .
O45 P1 O61 W6 -61.3(5) . .
O53 P1 O61 W5 -59.9(5) . .
O56 P1 O61 W5 -179.5(4) . .
O45 P1 O61 W5 60.3(5) . .
O53 P1 O61 W8 59.3(5) . .
O56 P1 O61 W8 -60.2(5) . .
O45 P1 O61 W8 179.6(4) . .
O64 W6 O61 P1 -41.7(5) . .
O63 W6 O61 P1 -133.4(6) . .
O65 W6 O61 P1 45.4(5) . .
O58 W6 O61 P1 134.6(5) . .
O64 W6 O61 W5 -178.3(3) . .
O63 W6 O61 W5 90.0(3) . .
O65 W6 O61 W5 -91.2(3) . .
O58 W6 O61 W5 -2.0(2) . .
O64 W6 O61 W8 93.1(3) . .
O63 W6 O61 W8 1.4(3) . .
O65 W6 O61 W8 -179.7(3) . .
O58 W6 O61 W8 -90.6(3) . .
O59 W5 O61 P1 42.2(5) . .
O77 W5 O61 P1 -43.6(5) . .
O58 W5 O61 P1 -134.7(5) . .
O60 W5 O61 P1 132.5(5) . .
O59 W5 O61 W6 178.8(3) . .
O77 W5 O61 W6 93.0(3) . .
O58 W5 O61 W6 2.0(2) . .
O60 W5 O61 W6 -90.9(3) . .
O59 W5 O61 W8 -92.7(3) . .
O77 W5 O61 W8 -178.5(3) . .
O58 W5 O61 W8 90.4(3) . .
O60 W5 O61 W8 -2.4(2) . .
O69 W8 O61 P1 42.7(5) . .
O60 W8 O61 P1 -132.8(5) . .
O63 W8 O61 P1 133.8(5) . .
O70 W8 O61 P1 -43.0(5) . .
O69 W8 O61 W6 -92.5(3) . .
O60 W8 O61 W6 92.0(3) . .
O63 W8 O61 W6 -1.4(3) . .
O70 W8 O61 W6 -178.2(3) . .
O69 W8 O61 W5 178.0(3) . .
O60 W8 O61 W5 2.5(2) . .
O63 W8 O61 W5 -90.9(3) . .
O70 W8 O61 W5 92.3(3) . .
O62 W6 O63 W8 170.1(5) . .
O64 W6 O63 W8 -86.1(5) . .
O65 W6 O63 W8 -5.1(11) . .
O58 W6 O63 W8 69.9(5) . .
O61 W6 O63 W8 -2.3(4) . .
O68 W8 O63 W6 -171.5(5) . .
O69 W8 O63 W6 84.4(5) . .
O60 W8 O63 W6 -69.4(5) . .
O70 W8 O63 W6 9.8(10) . .
O61 W8 O63 W6 2.2(4) . .
O62 W6 O64 W10 -131.0(9) . .
O63 W6 O64 W10 128.2(9) . .
O65 W6 O64 W10 -28.1(9) . .
O58 W6 O64 W10 46.9(13) . .
O61 W6 O64 W10 55.3(8) . .
O74 W10 O64 W6 130.3(9) . .
O67 W10 O64 W6 28.6(9) . .
O80 W10 O64 W6 -51.7(13) . .
O75 W10 O64 W6 -128.4(9) . .
O56 W10 O64 W6 -56.2(8) . .
O66 W7 O65 W6 -129.6(8) . .
O41 W7 O65 W6 129.1(9) . .
O67 W7 O65 W6 -26.5(8) . .
O42 W7 O65 W6 48.5(13) . .
O45 W7 O65 W6 57.5(8) . .
O62 W6 O65 W7 129.7(8) . .
O64 W6 O65 W7 26.4(8) . .
O63 W6 O65 W7 -55.2(13) . .
O58 W6 O65 W7 -130.1(9) . .
O61 W6 O65 W7 -58.0(8) . .
O74 W10 O67 W7 -132.1(8) . .
O80 W10 O67 W7 126.1(8) . .
O64 W10 O67 W7 -29.4(8) . .
O75 W10 O67 W7 43.3(13) . .
O56 W10 O67 W7 54.6(8) . .
O66 W7 O67 W10 131.6(8) . .
O41 W7 O67 W10 -50.1(13) . .
O65 W7 O67 W10 29.4(8) . .
O42 W7 O67 W10 -126.7(8) . .
O45 W7 O67 W10 -54.9(8) . .
O68 W8 O69 W11 127.8(10) . .
O60 W8 O69 W11 -48.0(14) . .
O63 W8 O69 W11 -129.9(10) . .
O70 W8 O69 W11 26.2(10) . .
O61 W8 O69 W11 -57.7(10) . .
O76 W11 O69 W8 -129.1(10) . .
O75 W11 O69 W8 129.7(10) . .
O54 W11 O69 W8 47.6(14) . .
O72 W11 O69 W8 -27.1(10) . .
O56 W11 O69 W8 57.4(10) . .
O71 W9 O70 W8 130.6(8) . .
O72 W9 O70 W8 27.7(8) . .
O50 W9 O70 W8 -52.8(13) . .
O73 W9 O70 W8 -129.0(8) . .
O53 W9 O70 W8 -57.3(8) . .
O68 W8 O70 W9 -129.0(8) . .
O69 W8 O70 W9 -25.8(8) . .
O60 W8 O70 W9 128.8(9) . .
O63 W8 O70 W9 49.7(13) . .
O61 W8 O70 W9 56.9(8) . .
O72 W9 O71 Na1 -135.4(8) . 1_545
O70 W9 O71 Na1 135.6(9) . 1_545
O50 W9 O71 Na1 -43.0(9) . 1_545
O73 W9 O71 Na1 45.2(9) . 1_545
O71 W9 O72 W11 -133.4(8) . .
O70 W9 O72 W11 -31.2(8) . .
O50 W9 O72 W11 124.7(8) . .
O73 W9 O72 W11 45.1(12) . .
O53 W9 O72 W11 52.5(8) . .
O76 W11 O72 W9 132.3(8) . .
O69 W11 O72 W9 30.3(8) . .
O75 W11 O72 W9 -45.1(13) . .
O54 W11 O72 W9 -125.0(8) . .
O56 W11 O72 W9 -53.5(8) . .
O78 W12 O73 W9 171.1(5) . .
O59 W12 O73 W9 -85.3(5) . .
O48 W12 O73 W9 -7.4(10) . .
O51 W12 O73 W9 69.7(5) . .
O53 W12 O73 W9 -2.6(4) . .
O71 W9 O73 W12 -171.2(4) . .
O72 W9 O73 W12 10.3(10) . .
O70 W9 O73 W12 86.2(5) . .
O50 W9 O73 W12 -70.0(5) . .
O53 W9 O73 W12 2.6(4) . .
O76 W11 O75 W10 171.0(5) . .
O69 W11 O75 W10 -85.8(5) . .
O54 W11 O75 W10 68.8(5) . .
O72 W11 O75 W10 -11.6(10) . .
O56 W11 O75 W10 -2.7(4) . .
O74 W10 O75 W11 -170.0(5) . .
O67 W10 O75 W11 14.6(10) . .
O80 W10 O75 W11 -69.0(5) . .
O64 W10 O75 W11 86.7(5) . .
O56 W10 O75 W11 2.7(4) . .
O47 W2 O77 W5 130.9(8) . .
O48 W2 O77 W5 28.3(8) . .
O41 W2 O77 W5 -127.9(8) . .
O79 W2 O77 W5 -51.5(12) . .
O45 W2 O77 W5 -56.4(8) . .
O57 W5 O77 W2 -130.5(8) . .
O59 W5 O77 W2 -27.7(8) . .
O58 W5 O77 W2 128.1(8) . .
O60 W5 O77 W2 47.2(13) . .
O61 W5 O77 W2 56.0(8) . .
O43 W1 O79 W2 -171.0(4) . .
O46 W1 O79 W2 11.4(10) . .
O42 W1 O79 W2 -70.1(4) . .
O44 W1 O79 W2 86.1(4) . .
O45 W1 O79 W2 2.3(4) . .
O47 W2 O79 W1 170.1(4) . .
O48 W2 O79 W1 -86.7(4) . .
O77 W2 O79 W1 -7.4(10) . .
O41 W2 O79 W1 69.5(4) . .
O45 W2 O79 W1 -2.3(4) . .
O74 W10 O80 W4 171.2(5) . .
O67 W10 O80 W4 -85.9(5) . .
O64 W10 O80 W4 -6.9(10) . .
O75 W10 O80 W4 70.0(5) . .
O56 W10 O80 W4 -2.2(4) . .
O55 W4 O80 W10 -171.3(5) . .
O52 W4 O80 W10 11.4(10) . .
O54 W4 O80 W10 -70.3(5) . .
O46 W4 O80 W10 86.2(5) . .
O56 W4 O80 W10 2.2(4) . .
C28 Re1 N1 C1 -7.5(9) . .
C30 Re1 N1 C1 83.6(9) . .
N32 Re1 N1 C1 -98.5(8) . .
N2 Re1 N1 C1 176.5(9) . .
C28 Re1 N1 C5 164.7(7) . .
C30 Re1 N1 C5 -104.3(7) . .
N32 Re1 N1 C5 73.6(7) . .
N2 Re1 N1 C5 -11.4(6) . .
C26 Re1 N2 C10 6.7(10) . .
C30 Re1 N2 C10 -81.8(10) . .
N32 Re1 N2 C10 98.7(9) . .
N1 Re1 N2 C10 -178.1(10) . .
C26 Re1 N2 C6 -165.6(8) . .
C30 Re1 N2 C6 105.9(8) . .
N32 Re1 N2 C6 -73.5(7) . .
N1 Re1 N2 C6 9.7(7) . .
C5 N1 C1 C2 -1.4(14) . .
Re1 N1 C1 C2 170.8(7) . .
N1 C1 C2 C3 0.3(15) . .
C1 C2 C3 C4 0.4(14) . .
C2 C3 C4 C5 0.1(14) . .
C2 C3 C4 C12 -178.2(9) . .
C1 N1 C5 C4 1.9(13) . .
Re1 N1 C5 C4 -171.2(7) . .
C1 N1 C5 C6 -175.6(8) . .
Re1 N1 C5 C6 11.3(11) . .
C3 C4 C5 N1 -1.3(14) . .
C12 C4 C5 N1 177.0(9) . .
C3 C4 C5 C6 176.0(9) . .
C12 C4 C5 C6 -5.6(14) . .
C10 N2 C6 C7 -2.5(15) . .
Re1 N2 C6 C7 170.6(7) . .
C10 N2 C6 C5 179.8(9) . .
Re1 N2 C6 C5 -7.2(11) . .
N1 C5 C6 N2 -2.6(13) . .
C4 C5 C6 N2 179.8(9) . .
N1 C5 C6 C7 179.7(9) . .
C4 C5 C6 C7 2.1(14) . .
N2 C6 C7 C8 3.3(15) . .
C5 C6 C7 C8 -179.1(9) . .
N2 C6 C7 C11 -175.5(9) . .
C5 C6 C7 C11 2.1(14) . .
C6 C7 C8 C9 -2.0(15) . .
C11 C7 C8 C9 176.8(10) . .
C7 C8 C9 C10 0.0(16) . .
C6 N2 C10 C9 0.5(16) . .
Re1 N2 C10 C9 -171.5(8) . .
C8 C9 C10 N2 0.8(18) . .
C8 C7 C11 C12 178.5(10) . .
C6 C7 C11 C12 -2.8(14) . .
C8 C7 C11 O25 0.1(15) . .
C6 C7 C11 O25 178.9(8) . .
O25 C11 C12 O13 -1.5(14) . .
C7 C11 C12 O13 -179.8(9) . .
O25 C11 C12 C4 177.5(8) . .
C7 C11 C12 C4 -0.8(15) . .
C5 C4 C12 C11 5.0(14) . .
C3 C4 C12 C11 -176.7(9) . .
C5 C4 C12 O13 -175.9(8) . .
C3 C4 C12 O13 2.3(14) . .
C11 C12 O13 C14 -97.1(11) . .
C4 C12 O13 C14 83.9(11) . .
C11 C12 O13 Na1 24.1(12) . .
C4 C12 O13 Na1 -154.9(7) . .
C12 O13 C14 C15 -166.1(9) . .
Na1 O13 C14 C15 63.6(9) . .
O13 C14 C15 O16 -57.1(12) . .
C14 C15 O16 C17 -145.3(9) . .
C14 C15 O16 Na1 18.1(12) . .
C15 O16 C17 C18 175.2(9) . .
Na1 O16 C17 C18 11.3(11) . .
O16 C17 C18 O19 -45.1(12) . .
C17 C18 O19 C20 -70.8(11) . .
C17 C18 O19 Na1 57.9(10) . .
C18 O19 C20 C21 162.0(9) . .
Na1 O19 C20 C21 35.5(11) . .
O19 C20 C21 O22 -64.4(11) . .
C20 C21 O22 C23 -172.0(8) . .
C20 C21 O22 Na1 59.1(9) . .
C21 O22 C23 C24 170.1(8) . .
Na1 O22 C23 C24 -66.5(9) . .
O22 C23 C24 O25 66.7(11) . .
C12 C11 O25 C24 105.4(11) . .
C7 C11 O25 C24 -76.3(11) . .
C12 C11 O25 Na1 -19.7(11) . .
C7 C11 O25 Na1 158.7(7) . .
C23 C24 O25 C11 -165.4(9) . .
C23 C24 O25 Na1 -36.0(9) . .
C23 O22 Na1 O71 15.1(8) . 1_565
C21 O22 Na1 O71 141.0(6) . 1_565
C23 O22 Na1 O19 -153.9(7) . .
C21 O22 Na1 O19 -28.1(6) . .
C23 O22 Na1 O16 142.5(7) . .
C21 O22 Na1 O16 -91.7(6) . .
C23 O22 Na1 N37 -123.4(8) . .
C21 O22 Na1 N37 2.5(9) . .
C23 O22 Na1 O43 -59.1(7) . 1_465
C21 O22 Na1 O43 66.8(6) . 1_465
C23 O22 Na1 O13 81.2(7) . .
C21 O22 Na1 O13 -152.9(6) . .
C23 O22 Na1 O25 30.5(6) . .
C21 O22 Na1 O25 156.3(7) . .
C18 O19 Na1 O71 72.3(12) . 1_565
C20 O19 Na1 O71 -159.6(9) . 1_565
C18 O19 Na1 O22 -133.0(7) . .
C20 O19 Na1 O22 -4.8(7) . .
C18 O19 Na1 O16 -34.7(6) . .
C20 O19 Na1 O16 93.5(7) . .
C18 O19 Na1 N37 64.8(7) . .
C20 O19 Na1 N37 -167.1(8) . .
C18 O19 Na1 O43 147.7(7) . 1_465
C20 O19 Na1 O43 -84.2(7) . 1_465
C18 O19 Na1 O13 -54.8(7) . .
C20 O19 Na1 O13 73.3(8) . .
C18 O19 Na1 O25 -127.8(6) . .
C20 O19 Na1 O25 0.3(9) . .
C15 O16 Na1 O71 52.3(9) . 1_565
C17 O16 Na1 O71 -145.7(7) . 1_565
C15 O16 Na1 O22 -82.5(8) . .
C17 O16 Na1 O22 79.5(8) . .
C15 O16 Na1 O19 -150.1(9) . .
C17 O16 Na1 O19 12.0(7) . .
C15 O16 Na1 N37 133.5(8) . .
C17 O16 Na1 N37 -64.4(8) . .
C15 O16 Na1 O43 -144.4(9) . 1_465
C17 O16 Na1 O43 17.7(12) . 1_465
C15 O16 Na1 O13 10.7(8) . .
C17 O16 Na1 O13 172.7(8) . .
C15 O16 Na1 O25 -23.0(9) . .
C17 O16 Na1 O25 139.1(7) . .
C12 O13 Na1 O71 54.4(6) . 1_565
C14 O13 Na1 O71 179.9(6) . 1_565
C12 O13 Na1 O22 -76.6(7) . .
C14 O13 Na1 O22 48.9(6) . .
C12 O13 Na1 O19 -142.7(6) . .
C14 O13 Na1 O19 -17.2(7) . .
C12 O13 Na1 O16 -163.5(7) . .
C14 O13 Na1 O16 -38.0(6) . .
C12 O13 Na1 N37 120.0(7) . .
C14 O13 Na1 N37 -114.5(7) . .
C12 O13 Na1 O43 0.9(8) . 1_465
C14 O13 Na1 O43 126.4(6) . 1_465
C12 O13 Na1 O25 -22.3(6) . .
C14 O13 Na1 O25 103.3(6) . .
C11 O25 Na1 O71 -59.0(6) . 1_565
C24 O25 Na1 O71 172.0(6) . 1_565
C11 O25 Na1 O22 133.8(7) . .
C24 O25 Na1 O22 4.8(6) . .
C11 O25 Na1 O19 128.4(6) . .
C24 O25 Na1 O19 -0.6(7) . .
C11 O25 Na1 O16 56.2(7) . .
C24 O25 Na1 O16 -72.8(6) . .
C11 O25 Na1 N37 -75.4(9) . .
C24 O25 Na1 N37 155.5(8) . .
C11 O25 Na1 O43 -144.4(6) . 1_465
C24 O25 Na1 O43 86.6(6) . 1_465
C11 O25 Na1 O13 20.8(6) . .
C24 O25 Na1 O13 -108.2(6) . .
O71 Na1 N37 C38 93(6) 1_565 .
O22 Na1 N37 C38 -118(6) . .
O19 Na1 N37 C38 -89(6) . .
O16 Na1 N37 C38 -26(6) . .
O43 Na1 N37 C38 178(6) 1_465 .
O13 Na1 N37 C38 33(6) . .
O25 Na1 N37 C38 109(5) . .
